data_2010331
loop_
_publ_author_name
'Ellis, L.T.'
'Hambley, T.W.'

_publ_section_title
;
 Dichloro(ethylenediamine)platinum(II)
;
_journal_issue 12
_journal_name_full 'Acta Crystallographica Section C'
_journal_page_first 1888
_journal_page_last 1889
_journal_paper_doi 10.1107/S0108270194006840
_journal_volume 50
_journal_year 1994
_chemical_formula_moiety 'C2 H8 Cl2 N2 Pt1'
_chemical_formula_sum 'C2 H8 Cl2 N2 Pt'
_chemical_formula_weight 326.08
_space_group_IT_number 2
_symmetry_cell_setting triclinic
_symmetry_space_group_name_Hall '-P 1'
_symmetry_space_group_name_H-M 'P -1'
_atom_type_scat_source 'IntTabIV, SHELX76 (Sheldrick, 1976) and SDP (Enraf-Nonius, 1985).'
_cell_angle_alpha 83.22(4)
_cell_angle_beta 68.64(4)
_cell_angle_gamma 68.70(3)
_cell_formula_units_Z 2
_cell_length_a 6.549(2)
_cell_length_b 6.918(3)
_cell_length_c 8.040(4)
_cell_measurement_reflns_used 25
_cell_measurement_temperature 294
_cell_measurement_theta_max 12
_cell_measurement_theta_min 8
_cell_volume 316.0(3)
_diffrn_measurement_device 'Enraf-Nonius CAD-4'
_diffrn_measurement_method \w/2\q
_diffrn_radiation_type MoK\a
_diffrn_radiation_wavelength 0.71069
_diffrn_reflns_av_R_equivalents 0.026
_diffrn_reflns_limit_h_max 7
_diffrn_reflns_limit_h_min -7
_diffrn_reflns_limit_k_max 8
_diffrn_reflns_limit_k_min -8
_diffrn_reflns_limit_l_max 9
_diffrn_reflns_limit_l_min 0
_diffrn_reflns_number 1192
_diffrn_reflns_theta_max 25
_diffrn_standards_decay_% <1
_diffrn_standards_interval_time 60
_diffrn_standards_number 3
_exptl_absorpt_coefficient_mu 23.17
_exptl_absorpt_correction_T_max 0.639
_exptl_absorpt_correction_T_min 0.215
_exptl_absorpt_correction_type integration
_exptl_crystal_colour yellow
_exptl_crystal_density_diffrn 3.43
_exptl_crystal_description needles
_exptl_crystal_size_max 0.20
_exptl_crystal_size_mid 0.04
_exptl_crystal_size_min 0.009
_refine_diff_density_max 1.6
_refine_diff_density_min -1.2
_refine_ls_extinction_method none
_refine_ls_goodness_of_fit_obs 1.03
_refine_ls_hydrogen_treatment refU
_refine_ls_number_parameters 67
_refine_ls_number_reflns 1010
_refine_ls_R_factor_obs 0.020
_refine_ls_shift/esd_max 0.003
_refine_ls_structure_factor_coef F
_refine_ls_weighting_details 'w = 0.87/[\s^2^(F~o~) + 0.00045F~o~^2^]'
_refine_ls_weighting_scheme calc
_refine_ls_wR_factor_obs 0.024
_reflns_number_observed 1010
_reflns_number_total 1073
_reflns_observed_criterion I>2.5\s(I)
_cod_data_source_file oh1064.cif
_cod_data_source_block oh1064a
_cod_depositor_comments
;
 Adding the _atom_site_type_symbol data item.

 Antanas Vaitkus,
 2017-01-19

The following automatic conversions were performed:

'_refine_ls_weighting_scheme' value 'w = 0.87/[\s^2^(F~o~) +
0.00045F~o~^2^]' was changed to 'calc'. New tag
'_refine_ls_weighting_details' was created. The value of the new tag
was set to 'w = 0.87/[\s^2^(F~o~) + 0.00045F~o~^2^]'.

Automatic conversion script
Id: cif_fix_values 3143 2015-03-26 13:38:13Z robertas 
;
_cod_original_formula_sum 'C2 H8 Cl2 N2 Pt1'
_cod_database_code 2010331

loop_
_symmetry_equiv_pos_as_xyz
x,y,z
-x,-y,-z

loop_
_atom_site_label
_atom_site_type_symbol
_atom_site_fract_x
_atom_site_fract_y
_atom_site_fract_z
Pt Pt 1.00903(3) .24492(3) .99085(2)
Cl1 Cl .7467(3) .2976(3) .8455(2)
Cl2 Cl 1.3306(3) .1575(3) .7283(2)
N1 N .7457(9) .3129(9) 1.2318(7)
N2 N 1.2124(10) .2040(10) 1.1409(7)
C1 C .8464(14) .2470(15) 1.3745(8)
C2 C 1.0703(13) .2730(13) 1.3265(9)
HN1A H .6409(9) .2399(9) 1.2420(7)
HN1B H .6605(9) .4611(9) 1.2422(7)
HN2A H 1.3157(10) .2833(10) 1.0903(7)
HN2B H 1.3048(10) .0579(10) 1.1394(7)
HC1A H .8669(14) .1017(15) 1.3985(8)
HC1B H .7392(14) .3293(15) 1.4814(8)
HC2A H 1.0460(13) .4182(13) 1.3389(9)
HC2B H 1.1511(13) .1911(13) 1.4051(9)

loop_
_geom_angle_atom_site_label_1
_geom_angle_atom_site_label_2
_geom_angle_atom_site_label_3
_geom_angle
_geom_angle_publ_flag
N1 Pt Cl1 91.4(2) yes
N1 Pt Cl2 175.40(10) yes
N1 Pt N2 83.1(2) yes
Cl1 Pt Cl2 93.20(10) yes
N2 Pt Cl1 174.50(10) yes
N2 Pt Cl2 92.4(2) yes
C1 N1 Pt 109.0(4) yes
C1 C2 N2 109.9(6) yes
C2 N2 Pt 111.3(4) yes
C2 C1 N1 112.3(6) yes

loop_
_geom_bond_atom_site_label_1
_geom_bond_atom_site_label_2
_geom_bond_site_symmetry_1
_geom_bond_site_symmetry_2
_geom_bond_distance
_geom_bond_publ_flag
Pt Cl1 . . 2.314(2) yes
Pt Cl2 . . 2.322(2) yes
Pt N1 . . 2.034(5) yes
Pt N2 . . 20.31(5) yes
C1 N1 . . 1.473(8) yes
C1 C2 . . 1.447(10) yes
C2 N2 . . 1.468(8) yes
